data_4329741
loop_
_publ_author_name
'Matthew J. Polinski'
'Shuao Wang'
'Justin N. Cross'
'Evgeny V. Alekseev'
'Wulf Depmeier'
'Thomas E. Albrecht-Schmitt'

_publ_section_title
;
 Effects of Large Halides on the Structures of Lanthanide(III) and
 Plutonium(III) Borates
;
_journal_name_full 'Inorganic Chemistry'
_journal_page_first 7859
_journal_page_last 7866
_journal_paper_doi 10.1021/ic3009317
_journal_volume 51
_journal_year 2012
_chemical_formula_moiety Ce[B5O8(OH)(H2O)2I]
_chemical_formula_sum 'B5 Ce I O11'
_chemical_formula_weight 497.07
_chemical_name_common 'Cerium(III) Borate Iodide'
_chemical_name_systematic
; 
 ? 
;
_space_group_IT_number 14
_symmetry_cell_setting monoclinic
_symmetry_space_group_name_Hall '-P 2yn'
_symmetry_space_group_name_H-M 'P 1 21/n 1'
_atom_sites_solution_hydrogens none
_atom_sites_solution_primary direct
_atom_sites_solution_secondary difmap
_audit_creation_method SHELXL-97
_cell_angle_alpha 90.00
_cell_angle_beta 90.306(2)
_cell_angle_gamma 90.00
_cell_formula_units_Z 4
_cell_length_a 6.4983(10)
_cell_length_b 15.416(2)
_cell_length_c 10.7041(16)
_cell_measurement_reflns_used 12335
_cell_measurement_temperature 100(2)
_cell_measurement_theta_max 27.50
_cell_measurement_theta_min 2.32
_cell_volume 1072.3(3)
_computing_cell_refinement 'Smart Saint'
_computing_data_collection Smart
_computing_data_reduction SAINT
_computing_molecular_graphics 'SHELXP-91 (Sheldrick, 1997)'
_computing_publication_material 'SHELXCIF-97 (Sheldrick, 2000)'
_computing_structure_refinement 'SHELXL-97 (Sheldrick, 2008)'
_computing_structure_solution 'SHELXS-97 (Sheldrick, 2008)'
_diffrn_ambient_temperature 100(2)
_diffrn_detector_area_resol_mean 0
_diffrn_measured_fraction_theta_full 0.998
_diffrn_measured_fraction_theta_max 0.998
_diffrn_measurement_device_type 'BRUKER apex II'
_diffrn_measurement_method '0.5 wide w/ exposures'
_diffrn_radiation_monochromator 'Quazar Optics'
_diffrn_radiation_source 'Imus microfocused'
_diffrn_radiation_type MoK\a
_diffrn_radiation_wavelength 0.71073
_diffrn_reflns_av_R_equivalents 0.0389
_diffrn_reflns_av_sigmaI/netI 0.0292
_diffrn_reflns_limit_h_max 8
_diffrn_reflns_limit_h_min -8
_diffrn_reflns_limit_k_max 19
_diffrn_reflns_limit_k_min -20
_diffrn_reflns_limit_l_max 13
_diffrn_reflns_limit_l_min -13
_diffrn_reflns_number 12335
_diffrn_reflns_theta_full 27.50
_diffrn_reflns_theta_max 27.50
_diffrn_reflns_theta_min 2.32
_exptl_absorpt_coefficient_mu 7.170
_exptl_absorpt_correction_T_max 0.965
_exptl_absorpt_correction_T_min 0.598
_exptl_absorpt_correction_type numerical
_exptl_absorpt_process_details SHELTXPREP
_exptl_crystal_colour Colorless
_exptl_crystal_density_diffrn 3.079
_exptl_crystal_description Tablet
_exptl_crystal_F_000 896
_exptl_crystal_size_max 0.078
_exptl_crystal_size_mid 0.061
_exptl_crystal_size_min 0.005
_refine_diff_density_max 1.146
_refine_diff_density_min -1.136
_refine_diff_density_rms 0.199
_refine_ls_extinction_method none
_refine_ls_goodness_of_fit_ref 1.111
_refine_ls_hydrogen_treatment none
_refine_ls_matrix_type full
_refine_ls_number_parameters 163
_refine_ls_number_reflns 2469
_refine_ls_number_restraints 0
_refine_ls_restrained_S_all 1.111
_refine_ls_R_factor_all 0.0279
_refine_ls_R_factor_gt 0.0235
_refine_ls_shift/su_max 0.002
_refine_ls_shift/su_mean 0.000
_refine_ls_structure_factor_coef Fsqd
_refine_ls_weighting_details 'calc w=1/[\s^2^(Fo^2^)+(0.0266P)^2^+1.3115P] where P=(Fo^2^+2Fc^2^)/3'
_refine_ls_weighting_scheme calc
_refine_ls_wR_factor_gt 0.0555
_refine_ls_wR_factor_ref 0.0574
_reflns_number_gt 2204
_reflns_number_total 2469
_reflns_threshold_expression >2sigma(I)
_cod_data_source_file ic3009317_si_001_2.cif
_cod_data_source_block save
_cod_database_code 4329741

loop_
_symmetry_equiv_pos_as_xyz
'x, y, z'
'-x+1/2, y+1/2, -z+1/2'
'-x, -y, -z'
'x-1/2, -y-1/2, z-1/2'

loop_
_atom_site_label
_atom_site_type_symbol
_atom_site_fract_x
_atom_site_fract_y
_atom_site_fract_z
_atom_site_U_iso_or_equiv
_atom_site_adp_type
_atom_site_occupancy
_atom_site_symmetry_multiplicity
_atom_site_calc_flag
Ce1 Ce 0.84390(3) 1.195858(14) 0.680757(19) 0.00581(7) Uani 1 1 d
I1 I 0.79347(5) 1.393710(18) 0.56223(3) 0.01667(9) Uani 1 1 d
O11 O 1.1869(4) 1.25967(18) 0.7482(3) 0.0091(6) Uani 1 1 d
O10 O 0.5425(4) 1.28077(18) 0.7915(2) 0.0077(5) Uani 1 1 d
O9 O 1.1217(4) 1.19786(16) 0.5101(2) 0.0056(5) Uani 1 1 d
O8 O 0.4549(4) 1.20440(17) 0.6164(2) 0.0075(6) Uani 1 1 d
O7 O 0.9363(4) 1.27957(17) 0.8938(2) 0.0067(5) Uani 1 1 d
O6 O 0.9491(4) 0.92561(17) 0.6223(3) 0.0072(5) Uani 1 1 d
O5 O 0.7852(4) 1.17481(17) 0.4422(2) 0.0063(5) Uani 1 1 d
O4 O 0.6301(4) 0.91607(18) 0.5105(3) 0.0087(6) Uani 1 1 d
O3 O 0.7181(4) 1.04499(17) 0.6133(3) 0.0086(6) Uani 1 1 d
O2 O 0.7000(5) 1.1163(2) 0.8604(3) 0.0207(7) Uani 1 1 d
O1 O 1.0935(4) 1.07550(19) 0.7468(3) 0.0143(6) Uani 1 1 d
B4 B 0.7685(7) 0.9604(3) 0.5821(4) 0.0079(9) Uani 1 1 d
B3 B 1.3387(7) 1.1772(3) 0.5047(4) 0.0077(9) Uani 1 1 d
B2 B 0.3923(7) 1.2496(3) 0.7157(4) 0.0069(8) Uani 1 1 d
B1 B 1.1365(7) 1.2903(3) 0.8679(4) 0.0073(8) Uani 1 1 d
B5 B 0.9959(7) 0.8344(3) 0.5952(4) 0.0071(8) Uani 1 1 d

loop_
_atom_site_aniso_label
_atom_site_aniso_U_11
_atom_site_aniso_U_22
_atom_site_aniso_U_33
_atom_site_aniso_U_23
_atom_site_aniso_U_13
_atom_site_aniso_U_12
Ce1 0.00472(11) 0.00688(12) 0.00584(12) -0.00047(8) 0.00010(8) -0.00037(8)
I1 0.02364(17) 0.00962(14) 0.01683(16) 0.00134(10) 0.00686(12) 0.00054(11)
O11 0.0051(13) 0.0131(15) 0.0091(14) -0.0039(11) -0.0019(11) -0.0009(11)
O10 0.0058(13) 0.0116(14) 0.0055(13) -0.0025(11) 0.0004(10) -0.0006(11)
O9 0.0039(13) 0.0070(13) 0.0058(13) -0.0007(10) -0.0009(10) 0.0022(10)
O8 0.0062(13) 0.0088(14) 0.0074(13) -0.0015(11) 0.0003(10) -0.0007(11)
O7 0.0042(13) 0.0097(13) 0.0063(13) -0.0006(11) -0.0005(10) 0.0004(11)
O6 0.0061(13) 0.0074(13) 0.0082(13) -0.0005(11) -0.0007(10) 0.0013(10)
O5 0.0026(13) 0.0079(13) 0.0084(13) 0.0007(10) 0.0000(10) 0.0016(10)
O4 0.0072(13) 0.0074(13) 0.0116(14) -0.0004(11) -0.0021(11) -0.0006(11)
O3 0.0089(14) 0.0062(13) 0.0105(14) -0.0019(11) -0.0018(11) 0.0015(11)
O2 0.0295(19) 0.0131(16) 0.0197(17) 0.0032(13) 0.0085(14) -0.0006(14)
O1 0.0133(15) 0.0118(15) 0.0177(16) -0.0006(12) -0.0034(12) 0.0017(12)
B4 0.009(2) 0.008(2) 0.007(2) 0.0019(16) 0.0041(17) -0.0038(17)
B3 0.004(2) 0.011(2) 0.008(2) -0.0014(17) 0.0014(16) -0.0012(17)
B2 0.006(2) 0.005(2) 0.010(2) 0.0016(16) 0.0012(16) 0.0013(16)
B1 0.009(2) 0.008(2) 0.005(2) 0.0005(16) 0.0006(16) 0.0006(17)
B5 0.006(2) 0.009(2) 0.006(2) 0.0006(16) 0.0001(16) -0.0021(17)

loop_
_atom_type_symbol
_atom_type_description
_atom_type_scat_dispersion_real
_atom_type_scat_dispersion_imag
_atom_type_scat_source
B B 0.0013 0.0007 'International Tables Vol C Tables 4.2.6.8 and 6.1.1.4'
O O 0.0106 0.0060 'International Tables Vol C Tables 4.2.6.8 and 6.1.1.4'
I I -0.4742 1.8119 'International Tables Vol C Tables 4.2.6.8 and 6.1.1.4'
Ce Ce -0.2486 2.6331 'International Tables Vol C Tables 4.2.6.8 and 6.1.1.4'

loop_
_geom_angle_atom_site_label_1
_geom_angle_atom_site_label_2
_geom_angle_atom_site_label_3
_geom_angle
_geom_angle_site_symmetry_1
_geom_angle_site_symmetry_3
O2 Ce1 O11 107.85(10) . .
O2 Ce1 O1 70.56(10) . .
O11 Ce1 O1 69.40(9) . .
O2 Ce1 O3 69.38(10) . .
O11 Ce1 O3 135.16(9) . .
O1 Ce1 O3 67.78(9) . .
O2 Ce1 O9 145.93(9) . .
O11 Ce1 O9 65.12(9) . .
O1 Ce1 O9 76.07(9) . .
O3 Ce1 O9 91.99(8) . .
O2 Ce1 O5 130.45(10) . .
O11 Ce1 O5 116.87(9) . .
O1 Ce1 O5 105.67(9) . .
O3 Ce1 O5 64.27(9) . .
O9 Ce1 O5 53.46(8) . .
O2 Ce1 O8 81.99(10) . .
O11 Ce1 O8 154.18(8) . .
O1 Ce1 O8 135.87(9) . .
O3 Ce1 O8 70.50(8) . .
O9 Ce1 O8 119.48(8) . .
O5 Ce1 O8 67.16(8) . .
O2 Ce1 O10 67.16(10) . .
O11 Ce1 O10 109.41(9) . .
O1 Ce1 O10 134.83(9) . .
O3 Ce1 O10 109.83(9) . .
O9 Ce1 O10 146.77(8) . .
O5 Ce1 O10 113.40(8) . .
O8 Ce1 O10 51.42(8) . .
O2 Ce1 O7 70.20(10) . .
O11 Ce1 O7 51.67(8) . .
O1 Ce1 O7 88.58(9) . .
O3 Ce1 O7 138.04(8) . .
O9 Ce1 O7 116.23(8) . .
O5 Ce1 O7 157.64(8) . .
O8 Ce1 O7 114.22(8) . .
O10 Ce1 O7 62.86(8) . .
O2 Ce1 B2 70.92(12) . .
O11 Ce1 B2 134.30(11) . .
O1 Ce1 B2 139.92(11) . .
O3 Ce1 B2 88.60(10) . .
O9 Ce1 B2 139.15(10) . .
O5 Ce1 B2 91.03(11) . .
O8 Ce1 B2 25.58(10) . .
O10 Ce1 B2 26.02(10) . .
O7 Ce1 B2 88.65(10) . .
O2 Ce1 B1 87.93(12) . .
O11 Ce1 B1 26.32(10) . .
O1 Ce1 B1 77.15(11) . .
O3 Ce1 B1 142.80(10) . .
O9 Ce1 B1 91.29(10) . .
O5 Ce1 B1 140.84(10) . .
O8 Ce1 B1 136.91(10) . .
O10 Ce1 B1 86.07(10) . .
O7 Ce1 B1 25.39(10) . .
B2 Ce1 B1 112.07(12) . .
O2 Ce1 I1 135.81(7) . .
O11 Ce1 I1 80.64(6) . .
O1 Ce1 I1 146.33(7) . .
O3 Ce1 I1 133.96(6) . .
O9 Ce1 I1 77.64(6) . .
O5 Ce1 I1 74.07(6) . .
O8 Ce1 I1 76.12(6) . .
O10 Ce1 I1 69.16(6) . .
O7 Ce1 I1 84.50(6) . .
B2 Ce1 I1 72.94(8) . .
B1 Ce1 I1 82.82(8) . .
B2 O11 B1 119.6(3) 1_655 .
B2 O11 Ce1 136.8(3) 1_655 .
B1 O11 Ce1 100.4(2) . .
B2 O10 B5 124.1(3) . 2_656
B2 O10 Ce1 95.1(2) . .
B5 O10 Ce1 140.2(2) 2_656 .
B5 O9 B3 113.8(3) 3_776 .
B5 O9 Ce1 100.3(2) 3_776 .
B3 O9 Ce1 135.4(2) . .
B2 O8 B3 129.6(3) . 1_455
B2 O8 Ce1 96.6(2) . .
B3 O8 Ce1 133.6(2) 1_455 .
B1 O7 B3 121.4(3) . 4_586
B1 O7 Ce1 95.5(2) . .
B3 O7 Ce1 142.2(2) 4_586 .
B4 O6 B5 119.7(3) . .
B1 O5 B5 124.0(3) 4_585 3_776
B1 O5 Ce1 128.7(2) 4_585 .
B5 O5 Ce1 98.1(2) 3_776 .
B4 O4 B3 117.7(3) . 3_776
B4 O3 Ce1 147.6(3) . .
O6 B4 O4 123.2(4) . .
O6 B4 O3 120.0(4) . .
O4 B4 O3 116.8(4) . .
O9 B3 O4 110.9(3) . 3_776
O9 B3 O8 113.6(3) . 1_655
O4 B3 O8 107.5(3) 3_776 1_655
O9 B3 O7 110.4(3) . 4_685
O4 B3 O7 106.8(3) 3_776 4_685
O8 B3 O7 107.4(3) 1_655 4_685
O8 B2 O10 116.1(4) . .
O8 B2 O11 123.7(4) . 1_455
O10 B2 O11 120.0(4) . 1_455
O8 B2 Ce1 57.8(2) . .
O10 B2 Ce1 58.9(2) . .
O11 B2 Ce1 168.3(3) 1_455 .
O7 B1 O5 127.9(4) . 4_686
O7 B1 O11 112.2(4) . .
O5 B1 O11 119.9(4) 4_686 .
O7 B1 Ce1 59.1(2) . .
O5 B1 Ce1 172.2(3) 4_686 .
O11 B1 Ce1 53.23(19) . .
O9 B5 O6 112.0(3) 3_776 .
O9 B5 O5 105.1(3) 3_776 3_776
O6 B5 O5 110.1(3) . 3_776
O9 B5 O10 110.7(3) 3_776 2_646
O6 B5 O10 109.5(3) . 2_646
O5 B5 O10 109.3(3) 3_776 2_646

loop_
_geom_bond_atom_site_label_1
_geom_bond_atom_site_label_2
_geom_bond_distance
_geom_bond_site_symmetry_2
Ce1 O2 2.469(3) .
Ce1 O11 2.538(3) .
Ce1 O1 2.562(3) .
Ce1 O3 2.568(3) .
Ce1 O9 2.575(3) .
Ce1 O5 2.601(3) .
Ce1 O8 2.620(3) .
Ce1 O10 2.642(3) .
Ce1 O7 2.685(3) .
Ce1 B2 3.074(5) .
Ce1 B1 3.115(5) .
Ce1 I1 3.3189(6) .
O11 B2 1.390(5) 1_655
O11 B1 1.405(5) .
O10 B2 1.354(5) .
O10 B5 1.490(5) 2_656
O9 B5 1.447(5) 3_776
O9 B3 1.447(5) .
O8 B2 1.336(5) .
O8 B3 1.471(5) 1_455
O7 B1 1.342(5) .
O7 B3 1.505(5) 4_586
O6 B4 1.358(5) .
O6 B5 1.468(5) .
O5 B1 1.359(5) 4_585
O5 B5 1.487(5) 3_776
O4 B4 1.363(5) .
O4 B3 1.461(5) 3_776
O3 B4 1.386(5) .
B3 O4 1.461(5) 3_776
B3 O8 1.471(5) 1_655
B3 O7 1.505(5) 4_685
B2 O11 1.390(5) 1_455
B1 O5 1.359(5) 4_686
B5 O9 1.447(5) 3_776
B5 O5 1.487(5) 3_776
B5 O10 1.490(5) 2_646
